data_1548672
loop_
_publ_author_name
'Guerrab, Walid'
'Mague, Joel T.'
'Taoufik, Jamal'
'Ramli, Youssef'

_publ_section_title
;
 3-Hexyl-5,5-diphenylimidazolidine-2,4-dione
;
_journal_coeditor_code VM4032
_journal_issue 1
_journal_name_full IUCrData
_journal_page_first x180057
_journal_paper_doi 10.1107/S2414314618000573
_journal_volume 3
_journal_year 2018
_chemical_formula_iupac 'C21 H24 N2 O2'
_chemical_formula_moiety 'C21 H24 N2 O2'
_chemical_formula_sum 'C21 H24 N2 O2'
_chemical_formula_weight 336.42
_chemical_name_systematic
;
3-Hexyl-5,5-diphenylimidazolidine-2,4-dione
;
_space_group_crystal_system monoclinic
_space_group_IT_number 4
_space_group_name_Hall 'P 2yb'
_space_group_name_H-M_alt 'P 1 21 1'
_symmetry_space_group_name_Hall 'P 2yb'
_symmetry_space_group_name_H-M 'P 1 21 1'
_atom_sites_solution_hydrogens geom
_atom_sites_solution_primary direct
_atom_sites_solution_secondary difmap
_audit_creation_method SHELXL-2016/6
_cell_angle_alpha 90
_cell_angle_beta 91.066(2)
_cell_angle_gamma 90
_cell_formula_units_Z 4
_cell_length_a 8.5395(13)
_cell_length_b 8.9377(13)
_cell_length_c 23.444(4)
_cell_measurement_reflns_used 9959
_cell_measurement_temperature 100(2)
_cell_measurement_theta_max 28.9891
_cell_measurement_theta_min 2.4388
_cell_volume 1789.0(5)
_computing_cell_refinement
;
<i>SAINT</i> (Bruker, 2016)
;
_computing_data_collection
;
<i>APEX3</i> (Bruker, 2016)
;
_computing_data_reduction
;
<i>SAINT</i> (Bruker, 2016)
;
_computing_molecular_graphics
;
<i>DIAMOND</i> (Brandenburg & Putz, 2012)
;
_computing_publication_material
;
<i>SHELXTL</i> (Sheldrick, 2008)
;
_computing_structure_refinement
;
<i>SHELXL2016</i> (Sheldrick, 2015<i>b</i>)
;
_computing_structure_solution
;
<i>SHELXT</i> (Sheldrick, 2015<i>a</i>)
;
_diffrn_ambient_temperature 100(2)
_diffrn_detector_area_resol_mean 8.3333
_diffrn_measured_fraction_theta_full 0.994
_diffrn_measured_fraction_theta_max 0.979
_diffrn_measurement_device_type 'Bruker SMART APEX CCD'
_diffrn_measurement_method '\f and \w scans'
_diffrn_radiation_monochromator graphite
_diffrn_radiation_type MoK\a
_diffrn_radiation_wavelength 0.71073
_diffrn_reflns_av_R_equivalents 0.0431
_diffrn_reflns_limit_h_max 11
_diffrn_reflns_limit_h_min -11
_diffrn_reflns_limit_k_max 12
_diffrn_reflns_limit_k_min -12
_diffrn_reflns_limit_l_max 32
_diffrn_reflns_limit_l_min -31
_diffrn_reflns_number 34684
_diffrn_reflns_theta_full 29.000
_diffrn_reflns_theta_max 29.205
_diffrn_reflns_theta_min 1.738
_exptl_absorpt_coefficient_mu 0.081
_exptl_absorpt_correction_T_max 0.99
_exptl_absorpt_correction_T_min 0.87
_exptl_absorpt_correction_type multi-scan
_exptl_absorpt_process_details
;
(<i>SADABS</i>; Bruker, 2016)
;
_exptl_crystal_colour colourless
_exptl_crystal_density_diffrn 1.249
_exptl_crystal_density_method 'not measured'
_exptl_crystal_description block
_exptl_crystal_F_000 720
_exptl_crystal_size_max 0.268
_exptl_crystal_size_mid 0.216
_exptl_crystal_size_min 0.163
_refine_diff_density_max 0.346
_refine_diff_density_min -0.225
_refine_ls_abs_structure_details
;
Refined as an inversion twin
;
_refine_ls_abs_structure_Flack 0.2(10)
_refine_ls_extinction_method none
_refine_ls_goodness_of_fit_ref 1.044
_refine_ls_hydrogen_treatment constr
_refine_ls_matrix_type full
_refine_ls_number_parameters 454
_refine_ls_number_reflns 9382
_refine_ls_number_restraints 1
_refine_ls_restrained_S_all 1.044
_refine_ls_R_factor_all 0.0549
_refine_ls_R_factor_gt 0.0444
_refine_ls_shift/su_max 0.000
_refine_ls_shift/su_mean 0.000
_refine_ls_structure_factor_coef Fsqd
_refine_ls_weighting_details 'w=1/[\s^2^(Fo^2^)+(0.0634P)^2^] where P=(Fo^2^+2Fc^2^)/3'
_refine_ls_weighting_scheme calc
_refine_ls_wR_factor_gt 0.1075
_refine_ls_wR_factor_ref 0.1119
_reflns_number_gt 7808
_reflns_number_total 9382
_reflns_threshold_expression 'I > 2\s(I)'
_cod_data_source_file vm4032sup1.cif
_cod_data_source_block I
_cod_database_code 1548672
_shelx_space_group_comment
;
The symmetry employed for this shelxl refinement is uniquely defined
by the following loop, which should always be used as a source of
symmetry information in preference to the above space-group names.
They are only intended as comments.
;
_shelx_estimated_absorpt_t_min 0.979
_shelx_estimated_absorpt_t_max 0.987

loop_
_space_group_symop_operation_xyz
'x, y, z'
'-x, y+1/2, -z'

loop_
_atom_site_type_symbol
_atom_site_label
_atom_site_fract_x
_atom_site_fract_y
_atom_site_fract_z
_atom_site_U_iso_or_equiv
_atom_site_adp_type
_atom_site_calc_flag
_atom_site_occupancy
O O1 0.36738(17) 0.13246(19) 0.08478(6) 0.0250(4) Uani d 1
O O2 0.54242(17) -0.05628(19) 0.25579(6) 0.0235(4) Uani d 1
N N1 0.41641(19) 0.0240(2) 0.17241(7) 0.0192(4) Uani d 1
N N2 0.6629(2) 0.0916(2) 0.18873(7) 0.0194(4) Uani d 1
H H2 0.753310 0.105054 0.206598 0.023 Uiso calc 1
C C1 0.6269(2) 0.1530(2) 0.13210(8) 0.0173(4) Uani d 1
C C2 0.4539(2) 0.1042(3) 0.12497(9) 0.0194(4) Uani d 1
C C3 0.5447(2) 0.0128(3) 0.21078(8) 0.0186(4) Uani d 1
C C4 0.2645(2) -0.0477(3) 0.18156(9) 0.0199(4) Uani d 1
H H4A 0.179794 0.022126 0.169864 0.024 Uiso calc 1
H H4B 0.253265 -0.068787 0.222740 0.024 Uiso calc 1
C C5 0.2463(3) -0.1920(3) 0.14840(10) 0.0227(5) Uani d 1
H H5A 0.331597 -0.261481 0.159853 0.027 Uiso calc 1
H H5B 0.256683 -0.170763 0.107196 0.027 Uiso calc 1
C C6 0.0888(2) -0.2675(3) 0.15827(9) 0.0235(5) Uani d 1
H H6A 0.003576 -0.196276 0.148603 0.028 Uiso calc 1
H H6B 0.080682 -0.293268 0.199174 0.028 Uiso calc 1
C C7 0.0675(3) -0.4096(3) 0.12246(10) 0.0276(5) Uani d 1
H H7A -0.043276 -0.441482 0.124454 0.033 Uiso calc 1
H H7B 0.088694 -0.384982 0.082158 0.033 Uiso calc 1
C C8 0.1711(3) -0.5404(3) 0.14028(10) 0.0266(5) Uani d 1
H H8A 0.167251 -0.617074 0.109820 0.032 Uiso calc 1
H H8B 0.280678 -0.504984 0.144025 0.032 Uiso calc 1
C C9 0.1242(4) -0.6123(3) 0.19610(10) 0.0419(7) Uani d 1
H H9A 0.196358 -0.694365 0.205375 0.063 Uiso calc 1
H H9B 0.017325 -0.651426 0.192311 0.063 Uiso calc 1
H H9C 0.128656 -0.537412 0.226628 0.063 Uiso calc 1
C C10 0.7312(2) 0.0792(2) 0.08774(8) 0.0180(4) Uani d 1
C C11 0.6759(3) -0.0238(3) 0.04790(8) 0.0233(5) Uani d 1
H H11 0.566983 -0.044721 0.045292 0.028 Uiso calc 1
C C12 0.7783(3) -0.0967(3) 0.01174(9) 0.0281(5) Uani d 1
H H12 0.739177 -0.167693 -0.015100 0.034 Uiso calc 1
C C13 0.9367(3) -0.0659(3) 0.01483(9) 0.0251(5) Uani d 1
H H13 1.006816 -0.116904 -0.009422 0.030 Uiso calc 1
C C14 0.9931(3) 0.0395(3) 0.05343(9) 0.0255(5) Uani d 1
H H14 1.101677 0.062665 0.054982 0.031 Uiso calc 1
C C15 0.8914(2) 0.1110(3) 0.08962(9) 0.0218(5) Uani d 1
H H15 0.930918 0.182710 0.116121 0.026 Uiso calc 1
C C16 0.6343(2) 0.3240(3) 0.13026(9) 0.0183(4) Uani d 1
C C17 0.6326(3) 0.3966(3) 0.07764(9) 0.0226(5) Uani d 1
H H17 0.630919 0.339925 0.043366 0.027 Uiso calc 1
C C18 0.6334(3) 0.5521(3) 0.07531(10) 0.0272(5) Uani d 1
H H18 0.632310 0.601665 0.039448 0.033 Uiso calc 1
C C19 0.6356(3) 0.6347(3) 0.12531(10) 0.0270(5) Uani d 1
H H19 0.637703 0.740892 0.123583 0.032 Uiso calc 1
C C20 0.6349(3) 0.5640(3) 0.17756(10) 0.0268(5) Uani d 1
H H20 0.635423 0.621297 0.211695 0.032 Uiso calc 1
C C21 0.6335(3) 0.4083(3) 0.18019(9) 0.0225(5) Uani d 1
H H21 0.632013 0.359441 0.216169 0.027 Uiso calc 1
O O3 0.12971(17) -0.14512(18) 0.42033(6) 0.0215(3) Uani d 1
O O4 -0.05315(16) 0.08484(18) 0.25818(6) 0.0211(3) Uani d 1
N N3 0.07408(19) -0.0073(2) 0.33947(7) 0.0174(4) Uani d 1
N N4 -0.1652(2) -0.0900(2) 0.31728(7) 0.0171(4) Uani d 1
H H4 -0.251179 -0.108464 0.297218 0.020 Uiso calc 1
C C22 -0.1303(2) -0.1580(2) 0.37302(8) 0.0156(4) Uani d 1
C C23 0.0409(2) -0.1062(2) 0.38216(8) 0.0165(4) Uani d 1
C C24 -0.0520(2) 0.0039(2) 0.30000(8) 0.0159(4) Uani d 1
C C25 0.2227(2) 0.0740(3) 0.33453(9) 0.0195(4) Uani d 1
H H25A 0.222194 0.128966 0.297854 0.023 Uiso calc 1
H H25B 0.309686 0.000876 0.333843 0.023 Uiso calc 1
C C26 0.2528(2) 0.1844(2) 0.38293(9) 0.0209(4) Uani d 1
H H26A 0.249605 0.130812 0.419844 0.025 Uiso calc 1
H H26B 0.168936 0.260940 0.382658 0.025 Uiso calc 1
C C27 0.4117(3) 0.2616(3) 0.37742(10) 0.0245(5) Uani d 1
H H27A 0.439694 0.308408 0.414494 0.029 Uiso calc 1
H H27B 0.491579 0.184291 0.369658 0.029 Uiso calc 1
C C28 0.4198(3) 0.3809(3) 0.33106(10) 0.0260(5) Uani d 1
H H28A 0.529321 0.416227 0.328602 0.031 Uiso calc 1
H H28B 0.390887 0.334628 0.293973 0.031 Uiso calc 1
C C29 0.3142(3) 0.5154(3) 0.34056(10) 0.0310(5) Uani d 1
H H29A 0.203536 0.483499 0.336361 0.037 Uiso calc 1
H H29B 0.330425 0.552037 0.380079 0.037 Uiso calc 1
C C30 0.3441(3) 0.6422(3) 0.29951(10) 0.0360(6) Uani d 1
H H30A 0.268833 0.722907 0.306012 0.054 Uiso calc 1
H H30B 0.332232 0.605846 0.260236 0.054 Uiso calc 1
H H30C 0.450798 0.680161 0.305678 0.054 Uiso calc 1
C C31 -0.2355(2) -0.0896(2) 0.41845(8) 0.0153(4) Uani d 1
C C32 -0.1822(2) 0.0121(3) 0.45902(8) 0.0203(4) Uani d 1
H H32 -0.074698 0.039296 0.460449 0.024 Uiso calc 1
C C33 -0.2851(3) 0.0744(3) 0.49763(9) 0.0234(5) Uani d 1
H H33 -0.247891 0.144943 0.524997 0.028 Uiso calc 1
C C34 -0.4416(3) 0.0341(3) 0.49632(9) 0.0238(5) Uani d 1
H H34 -0.511559 0.076359 0.522925 0.029 Uiso calc 1
C C35 -0.4958(3) -0.0679(2) 0.45615(9) 0.0217(5) Uani d 1
H H35 -0.603251 -0.095555 0.455181 0.026 Uiso calc 1
C C36 -0.3939(2) -0.1296(2) 0.41738(9) 0.0190(4) Uani d 1
H H36 -0.431794 -0.199576 0.389908 0.023 Uiso calc 1
C C37 -0.1370(2) -0.3279(2) 0.37254(9) 0.0166(4) Uani d 1
C C38 -0.1427(2) -0.4055(3) 0.42411(9) 0.0210(5) Uani d 1
H H38 -0.142967 -0.351269 0.458963 0.025 Uiso calc 1
C C39 -0.1481(3) -0.5607(3) 0.42524(10) 0.0238(5) Uani d 1
H H39 -0.152122 -0.612256 0.460625 0.029 Uiso calc 1
C C40 -0.1476(3) -0.6403(3) 0.37429(10) 0.0234(5) Uani d 1
H H40 -0.153488 -0.746382 0.374750 0.028 Uiso calc 1
C C41 -0.1384(3) -0.5649(3) 0.32287(10) 0.0228(5) Uani d 1
H H41 -0.135478 -0.619557 0.288157 0.027 Uiso calc 1
C C42 -0.1333(2) -0.4091(3) 0.32185(9) 0.0199(5) Uani d 1
H H42 -0.127420 -0.357978 0.286422 0.024 Uiso calc 1

loop_
_atom_site_aniso_label
_atom_site_aniso_U_11
_atom_site_aniso_U_22
_atom_site_aniso_U_33
_atom_site_aniso_U_12
_atom_site_aniso_U_13
_atom_site_aniso_U_23
O1 0.0195(8) 0.0308(9) 0.0243(8) -0.0022(7) -0.0080(6) 0.0069(7)
O2 0.0190(8) 0.0316(9) 0.0200(7) -0.0027(7) -0.0016(6) 0.0086(7)
N1 0.0137(8) 0.0232(9) 0.0206(8) -0.0034(8) -0.0027(6) 0.0039(8)
N2 0.0138(9) 0.0260(10) 0.0181(8) -0.0035(8) -0.0046(6) 0.0070(7)
C1 0.0148(11) 0.0199(11) 0.0171(9) -0.0021(8) -0.0050(8) 0.0048(8)
C2 0.0148(10) 0.0213(11) 0.0219(10) -0.0003(9) -0.0038(8) 0.0024(9)
C3 0.0152(10) 0.0211(10) 0.0196(9) 0.0011(9) -0.0008(8) 0.0009(9)
C4 0.0129(10) 0.0241(11) 0.0227(9) -0.0024(8) 0.0003(8) 0.0016(9)
C5 0.0190(11) 0.0246(11) 0.0246(10) 0.0001(9) 0.0004(8) -0.0021(9)
C6 0.0162(10) 0.0248(12) 0.0295(11) -0.0011(9) -0.0003(8) -0.0028(9)
C7 0.0266(12) 0.0268(12) 0.0291(11) -0.0027(10) -0.0052(9) -0.0042(10)
C8 0.0273(12) 0.0232(11) 0.0292(11) -0.0032(10) 0.0023(9) -0.0003(10)
C9 0.070(2) 0.0289(14) 0.0269(12) -0.0184(14) -0.0046(12) -0.0006(11)
C10 0.0187(10) 0.0181(10) 0.0172(9) -0.0009(9) -0.0037(8) 0.0057(8)
C11 0.0213(11) 0.0291(12) 0.0194(9) -0.0079(10) -0.0014(8) 0.0021(9)
C12 0.0325(13) 0.0312(13) 0.0205(10) -0.0115(11) 0.0006(9) -0.0041(10)
C13 0.0278(12) 0.0269(12) 0.0206(10) 0.0013(10) 0.0023(9) 0.0023(9)
C14 0.0176(11) 0.0311(13) 0.0276(11) 0.0012(10) -0.0028(9) 0.0021(10)
C15 0.0199(11) 0.0221(11) 0.0232(10) -0.0018(9) -0.0059(8) -0.0011(9)
C16 0.0129(11) 0.0207(11) 0.0214(10) 0.0000(8) -0.0028(8) 0.0023(8)
C17 0.0230(12) 0.0222(11) 0.0224(11) -0.0007(10) -0.0031(9) 0.0032(9)
C18 0.0249(13) 0.0257(13) 0.0310(12) 0.0015(10) -0.0024(10) 0.0092(9)
C19 0.0200(12) 0.0199(12) 0.0413(14) 0.0019(10) 0.0011(10) 0.0025(10)
C20 0.0221(12) 0.0287(13) 0.0295(12) 0.0014(10) 0.0009(9) -0.0070(10)
C21 0.0180(11) 0.0279(12) 0.0217(10) -0.0018(10) 0.0007(8) -0.0004(9)
O3 0.0167(8) 0.0234(8) 0.0242(7) -0.0007(6) -0.0066(6) 0.0059(6)
O4 0.0187(7) 0.0242(8) 0.0202(7) -0.0028(6) -0.0012(6) 0.0065(6)
N3 0.0125(8) 0.0210(9) 0.0186(8) -0.0034(7) -0.0021(6) 0.0037(7)
N4 0.0147(9) 0.0205(9) 0.0158(8) -0.0044(7) -0.0047(6) 0.0036(7)
C22 0.0149(10) 0.0164(10) 0.0155(9) -0.0011(8) -0.0028(8) 0.0029(8)
C23 0.0167(10) 0.0154(10) 0.0175(9) -0.0004(9) 0.0002(8) 0.0001(8)
C24 0.0156(10) 0.0174(10) 0.0147(8) 0.0005(8) -0.0003(7) -0.0007(8)
C25 0.0148(10) 0.0213(11) 0.0225(10) -0.0037(8) 0.0003(8) 0.0034(9)
C26 0.0186(11) 0.0190(10) 0.0251(10) -0.0025(8) -0.0003(8) 0.0013(8)
C27 0.0196(11) 0.0220(11) 0.0317(11) -0.0031(9) -0.0066(9) 0.0012(9)
C28 0.0188(11) 0.0265(12) 0.0327(12) -0.0055(9) -0.0018(9) 0.0036(10)
C29 0.0387(14) 0.0269(12) 0.0276(11) 0.0010(11) 0.0031(10) 0.0046(10)
C30 0.0512(17) 0.0285(13) 0.0283(12) -0.0048(12) -0.0017(11) 0.0025(10)
C31 0.0155(10) 0.0138(10) 0.0167(9) 0.0000(8) -0.0010(7) 0.0039(8)
C32 0.0196(11) 0.0205(11) 0.0208(9) -0.0060(9) -0.0018(8) 0.0003(9)
C33 0.0273(12) 0.0221(11) 0.0209(10) -0.0046(9) -0.0014(9) -0.0034(9)
C34 0.0245(12) 0.0226(11) 0.0243(10) 0.0030(9) 0.0026(9) -0.0004(9)
C35 0.0161(10) 0.0220(11) 0.0269(10) -0.0007(9) -0.0008(8) 0.0026(9)
C36 0.0178(10) 0.0179(11) 0.0210(10) -0.0015(9) -0.0028(8) -0.0009(8)
C37 0.0123(11) 0.0161(10) 0.0215(10) -0.0007(8) -0.0003(8) 0.0026(8)
C38 0.0224(12) 0.0215(11) 0.0190(10) 0.0012(10) -0.0003(8) 0.0030(9)
C39 0.0236(12) 0.0186(11) 0.0294(11) 0.0023(9) 0.0020(9) 0.0059(9)
C40 0.0188(12) 0.0157(11) 0.0355(12) 0.0000(9) -0.0003(10) -0.0009(9)
C41 0.0188(12) 0.0218(12) 0.0278(11) -0.0005(9) -0.0009(9) -0.0053(9)
C42 0.0187(11) 0.0231(11) 0.0178(10) -0.0014(9) -0.0011(8) 0.0006(9)

loop_
_atom_type_symbol
_atom_type_description
_atom_type_scat_dispersion_real
_atom_type_scat_dispersion_imag
_atom_type_scat_source
C C 0.0033 0.0016 'International Tables Vol C Tables 4.2.6.8 and 6.1.1.4'
H H 0.0000 0.0000 'International Tables Vol C Tables 4.2.6.8 and 6.1.1.4'
N N 0.0061 0.0033 'International Tables Vol C Tables 4.2.6.8 and 6.1.1.4'
O O 0.0106 0.0060 'International Tables Vol C Tables 4.2.6.8 and 6.1.1.4'

loop_
_geom_angle_atom_site_label_1
_geom_angle_atom_site_label_2
_geom_angle_atom_site_label_3
_geom_angle
C2 N1 C3 111.46(16)
C2 N1 C4 124.74(16)
C3 N1 C4 123.75(17)
C3 N2 C1 113.56(16)
C3 N2 H2 123.2
C1 N2 H2 123.2
N2 C1 C10 109.88(17)
N2 C1 C16 113.07(17)
C10 C1 C16 112.73(18)
N2 C1 C2 100.15(16)
C10 C1 C2 111.81(17)
C16 C1 C2 108.54(18)
O1 C2 N1 126.36(19)
O1 C2 C1 126.3(2)
N1 C2 C1 107.32(16)
O2 C3 N2 128.42(19)
O2 C3 N1 124.22(19)
N2 C3 N1 107.36(17)
N1 C4 C5 112.31(17)
N1 C4 H4A 109.1
C5 C4 H4A 109.1
N1 C4 H4B 109.1
C5 C4 H4B 109.1
H4A C4 H4B 107.9
C4 C5 C6 112.39(18)
C4 C5 H5A 109.1
C6 C5 H5A 109.1
C4 C5 H5B 109.1
C6 C5 H5B 109.1
H5A C5 H5B 107.9
C5 C6 C7 112.30(18)
C5 C6 H6A 109.1
C7 C6 H6A 109.1
C5 C6 H6B 109.1
C7 C6 H6B 109.1
H6A C6 H6B 107.9
C8 C7 C6 115.12(18)
C8 C7 H7A 108.5
C6 C7 H7A 108.5
C8 C7 H7B 108.5
C6 C7 H7B 108.5
H7A C7 H7B 107.5
C9 C8 C7 113.6(2)
C9 C8 H8A 108.8
C7 C8 H8A 108.8
C9 C8 H8B 108.8
C7 C8 H8B 108.8
H8A C8 H8B 107.7
C8 C9 H9A 109.5
C8 C9 H9B 109.5
H9A C9 H9B 109.5
C8 C9 H9C 109.5
H9A C9 H9C 109.5
H9B C9 H9C 109.5
C11 C10 C15 118.4(2)
C11 C10 C1 123.27(19)
C15 C10 C1 118.18(19)
C10 C11 C12 120.8(2)
C10 C11 H11 119.6
C12 C11 H11 119.6
C13 C12 C11 120.0(2)
C13 C12 H12 120.0
C11 C12 H12 120.0
C12 C13 C14 119.8(2)
C12 C13 H13 120.1
C14 C13 H13 120.1
C15 C14 C13 120.0(2)
C15 C14 H14 120.0
C13 C14 H14 120.0
C14 C15 C10 120.8(2)
C14 C15 H15 119.6
C10 C15 H15 119.6
C21 C16 C17 119.5(2)
C21 C16 C1 121.0(2)
C17 C16 C1 119.4(2)
C18 C17 C16 120.0(2)
C18 C17 H17 120.0
C16 C17 H17 120.0
C19 C18 C17 119.9(2)
C19 C18 H18 120.0
C17 C18 H18 120.0
C20 C19 C18 120.5(2)
C20 C19 H19 119.8
C18 C19 H19 119.8
C19 C20 C21 119.8(2)
C19 C20 H20 120.1
C21 C20 H20 120.1
C16 C21 C20 120.2(2)
C16 C21 H21 119.9
C20 C21 H21 119.9
C23 N3 C24 111.06(16)
C23 N3 C25 124.62(16)
C24 N3 C25 124.30(17)
C24 N4 C22 112.97(16)
C24 N4 H4 123.5
C22 N4 H4 123.5
N4 C22 C37 113.61(17)
N4 C22 C31 109.97(16)
C37 C22 C31 112.37(17)
N4 C22 C23 100.14(16)
C37 C22 C23 109.62(17)
C31 C22 C23 110.48(17)
O3 C23 N3 126.09(19)
O3 C23 C22 126.43(19)
N3 C23 C22 107.47(16)
O4 C24 N4 128.04(18)
O4 C24 N3 124.38(19)
N4 C24 N3 107.58(17)
N3 C25 C26 113.33(17)
N3 C25 H25A 108.9
C26 C25 H25A 108.9
N3 C25 H25B 108.9
C26 C25 H25B 108.9
H25A C25 H25B 107.7
C25 C26 C27 111.52(18)
C25 C26 H26A 109.3
C27 C26 H26A 109.3
C25 C26 H26B 109.3
C27 C26 H26B 109.3
H26A C26 H26B 108.0
C28 C27 C26 115.30(18)
C28 C27 H27A 108.4
C26 C27 H27A 108.5
C28 C27 H27B 108.5
C26 C27 H27B 108.4
H27A C27 H27B 107.5
C29 C28 C27 114.42(19)
C29 C28 H28A 108.7
C27 C28 H28A 108.7
C29 C28 H28B 108.7
C27 C28 H28B 108.7
H28A C28 H28B 107.6
C30 C29 C28 113.0(2)
C30 C29 H29A 109.0
C28 C29 H29A 109.0
C30 C29 H29B 109.0
C28 C29 H29B 109.0
H29A C29 H29B 107.8
C29 C30 H30A 109.5
C29 C30 H30B 109.5
H30A C30 H30B 109.5
C29 C30 H30C 109.5
H30A C30 H30C 109.5
H30B C30 H30C 109.5
C32 C31 C36 118.98(19)
C32 C31 C22 123.29(18)
C36 C31 C22 117.71(18)
C31 C32 C33 120.4(2)
C31 C32 H32 119.8
C33 C32 H32 119.8
C34 C33 C32 120.2(2)
C34 C33 H33 119.9
C32 C33 H33 119.9
C33 C34 C35 119.8(2)
C33 C34 H34 120.1
C35 C34 H34 120.1
C34 C35 C36 120.2(2)
C34 C35 H35 119.9
C36 C35 H35 119.9
C35 C36 C31 120.4(2)
C35 C36 H36 119.8
C31 C36 H36 119.8
C42 C37 C38 118.8(2)
C42 C37 C22 121.68(19)
C38 C37 C22 119.48(19)
C39 C38 C37 121.0(2)
C39 C38 H38 119.5
C37 C38 H38 119.5
C38 C39 C40 119.6(2)
C38 C39 H39 120.2
C40 C39 H39 120.2
C41 C40 C39 120.0(2)
C41 C40 H40 120.0
C39 C40 H40 120.0
C40 C41 C42 120.2(2)
C40 C41 H41 119.9
C42 C41 H41 119.9
C41 C42 C37 120.3(2)
C41 C42 H42 119.8
C37 C42 H42 119.8

loop_
_geom_bond_atom_site_label_1
_geom_bond_atom_site_label_2
_geom_bond_distance
O1 C2 1.213(2)
O2 C3 1.223(2)
N1 C2 1.366(3)
N1 C3 1.408(2)
N1 C4 1.466(3)
N2 C3 1.342(3)
N2 C1 1.464(2)
N2 H2 0.8800
C1 C10 1.531(3)
C1 C16 1.531(3)
C1 C2 1.547(3)
C4 C5 1.513(3)
C4 H4A 0.9900
C4 H4B 0.9900
C5 C6 1.526(3)
C5 H5A 0.9900
C5 H5B 0.9900
C6 C7 1.531(3)
C6 H6A 0.9900
C6 H6B 0.9900
C7 C8 1.520(3)
C7 H7A 0.9900
C7 H7B 0.9900
C8 C9 1.518(3)
C8 H8A 0.9900
C8 H8B 0.9900
C9 H9A 0.9800
C9 H9B 0.9800
C9 H9C 0.9800
C10 C11 1.388(3)
C10 C15 1.397(3)
C11 C12 1.391(3)
C11 H11 0.9500
C12 C13 1.381(3)
C12 H12 0.9500
C13 C14 1.387(3)
C13 H13 0.9500
C14 C15 1.382(3)
C14 H14 0.9500
C15 H15 0.9500
C16 C21 1.392(3)
C16 C17 1.394(3)
C17 C18 1.391(3)
C17 H17 0.9500
C18 C19 1.385(3)
C18 H18 0.9500
C19 C20 1.379(3)
C19 H19 0.9500
C20 C21 1.393(4)
C20 H20 0.9500
C21 H21 0.9500
O3 C23 1.213(2)
O4 C24 1.219(2)
N3 C23 1.369(3)
N3 C24 1.410(2)
N3 C25 1.469(3)
N4 C24 1.348(3)
N4 C22 1.467(2)
N4 H4 0.8800
C22 C37 1.520(3)
C22 C31 1.533(3)
C22 C23 1.544(3)
C25 C26 1.522(3)
C25 H25A 0.9900
C25 H25B 0.9900
C26 C27 1.530(3)
C26 H26A 0.9900
C26 H26B 0.9900
C27 C28 1.525(3)
C27 H27A 0.9900
C27 H27B 0.9900
C28 C29 1.522(3)
C28 H28A 0.9900
C28 H28B 0.9900
C29 C30 1.512(3)
C29 H29A 0.9900
C29 H29B 0.9900
C30 H30A 0.9800
C30 H30B 0.9800
C30 H30C 0.9800
C31 C32 1.386(3)
C31 C36 1.399(3)
C32 C33 1.390(3)
C32 H32 0.9500
C33 C34 1.383(3)
C33 H33 0.9500
C34 C35 1.384(3)
C34 H34 0.9500
C35 C36 1.385(3)
C35 H35 0.9500
C36 H36 0.9500
C37 C42 1.393(3)
C37 C38 1.395(3)
C38 C39 1.388(3)
C38 H38 0.9500
C39 C40 1.390(3)
C39 H39 0.9500
C40 C41 1.385(3)
C40 H40 0.9500
C41 C42 1.393(3)
C41 H41 0.9500
C42 H42 0.9500

loop_
_geom_hbond_atom_site_label_D
_geom_hbond_atom_site_label_H
_geom_hbond_atom_site_label_A
_geom_hbond_site_symmetry_A
_geom_hbond_distance_DH
_geom_hbond_distance_HA
_geom_hbond_distance_DA
_geom_hbond_angle_DHA
N2 H2 O4 1_655 0.88 2.04 2.896(2) 165
N4 H4 O2 1_455 0.88 2.05 2.875(2) 156
C14 H14 O1 1_655 0.95 2.44 3.370(3) 165
C33 H33 O3 2_556 0.95 2.48 3.413(3) 169
C35 H35 O3 1_455 0.95 2.45 3.363(3) 161
C7 H7A Cg3 1_445 0.99 2.85 3.835(3) 177

loop_
_geom_torsion_atom_site_label_1
_geom_torsion_atom_site_label_2
_geom_torsion_atom_site_label_3
_geom_torsion_atom_site_label_4
_geom_torsion
C3 N2 C1 C10 -114.0(2)
C3 N2 C1 C16 119.1(2)
C3 N2 C1 C2 3.8(2)
C3 N1 C2 O1 -179.8(2)
C4 N1 C2 O1 2.7(4)
C3 N1 C2 C1 -0.1(2)
C4 N1 C2 C1 -177.53(19)
N2 C1 C2 O1 177.7(2)
C10 C1 C2 O1 -66.0(3)
C16 C1 C2 O1 59.0(3)
N2 C1 C2 N1 -2.1(2)
C10 C1 C2 N1 114.28(19)
C16 C1 C2 N1 -120.8(2)
C1 N2 C3 O2 176.6(2)
C1 N2 C3 N1 -4.0(3)
C2 N1 C3 O2 -178.2(2)
C4 N1 C3 O2 -0.7(3)
C2 N1 C3 N2 2.5(3)
C4 N1 C3 N2 179.94(19)
C2 N1 C4 C5 77.6(3)
C3 N1 C4 C5 -99.6(2)
N1 C4 C5 C6 179.51(17)
C4 C5 C6 C7 177.25(18)
C5 C6 C7 C8 69.8(3)
C6 C7 C8 C9 71.7(3)
N2 C1 C10 C11 107.6(2)
C16 C1 C10 C11 -125.3(2)
C2 C1 C10 C11 -2.6(3)
N2 C1 C10 C15 -68.7(2)
C16 C1 C10 C15 58.4(2)
C2 C1 C10 C15 -178.94(18)
C15 C10 C11 C12 1.7(3)
C1 C10 C11 C12 -174.5(2)
C10 C11 C12 C13 -0.6(3)
C11 C12 C13 C14 -1.0(4)
C12 C13 C14 C15 1.5(3)
C13 C14 C15 C10 -0.4(3)
C11 C10 C15 C14 -1.2(3)
C1 C10 C15 C14 175.2(2)
N2 C1 C16 C21 -16.0(3)
C10 C1 C16 C21 -141.4(2)
C2 C1 C16 C21 94.2(2)
N2 C1 C16 C17 167.80(18)
C10 C1 C16 C17 42.4(3)
C2 C1 C16 C17 -82.0(2)
C21 C16 C17 C18 1.3(3)
C1 C16 C17 C18 177.6(2)
C16 C17 C18 C19 -0.1(4)
C17 C18 C19 C20 -0.9(4)
C18 C19 C20 C21 0.7(4)
C17 C16 C21 C20 -1.6(3)
C1 C16 C21 C20 -177.8(2)
C19 C20 C21 C16 0.6(4)
C24 N4 C22 C37 -125.53(19)
C24 N4 C22 C31 107.5(2)
C24 N4 C22 C23 -8.8(2)
C24 N3 C23 O3 175.7(2)
C25 N3 C23 O3 -3.0(3)
C24 N3 C23 C22 -4.8(2)
C25 N3 C23 C22 176.59(18)
N4 C22 C23 O3 -172.6(2)
C37 C22 C23 O3 -52.9(3)
C31 C22 C23 O3 71.5(3)
N4 C22 C23 N3 7.8(2)
C37 C22 C23 N3 127.54(18)
C31 C22 C23 N3 -108.09(18)
C22 N4 C24 O4 -173.8(2)
C22 N4 C24 N3 6.5(2)
C23 N3 C24 O4 179.5(2)
C25 N3 C24 O4 -1.9(3)
C23 N3 C24 N4 -0.8(2)
C25 N3 C24 N4 177.87(18)
C23 N3 C25 C26 -65.2(3)
C24 N3 C25 C26 116.3(2)
N3 C25 C26 C27 177.58(17)
C25 C26 C27 C28 74.5(2)
C26 C27 C28 C29 63.9(3)
C27 C28 C29 C30 170.5(2)
N4 C22 C31 C32 -105.6(2)
C37 C22 C31 C32 126.8(2)
C23 C22 C31 C32 4.0(3)
N4 C22 C31 C36 72.5(2)
C37 C22 C31 C36 -55.1(2)
C23 C22 C31 C36 -177.84(18)
C36 C31 C32 C33 -0.7(3)
C22 C31 C32 C33 177.4(2)
C31 C32 C33 C34 0.8(3)
C32 C33 C34 C35 -0.4(3)
C33 C34 C35 C36 0.1(3)
C34 C35 C36 C31 0.0(3)
C32 C31 C36 C35 0.3(3)
C22 C31 C36 C35 -177.90(18)
N4 C22 C37 C42 16.6(3)
C31 C22 C37 C42 142.31(19)
C23 C22 C37 C42 -94.4(2)
N4 C22 C37 C38 -165.08(18)
C31 C22 C37 C38 -39.4(3)
C23 C22 C37 C38 83.8(2)
C42 C37 C38 C39 -1.3(3)
C22 C37 C38 C39 -179.7(2)
C37 C38 C39 C40 0.1(4)
C38 C39 C40 C41 1.4(4)
C39 C40 C41 C42 -1.5(4)
C40 C41 C42 C37 0.2(4)
C38 C37 C42 C41 1.2(3)
C22 C37 C42 C41 179.5(2)

_cod_database_fobs_code 1548672
